data_4116971
loop_
_publ_author_name
'Ken Endo'
'Takashi Koike'
'Tomoya Sawaki'
'Osamu Hayashida'
'Hideki Masuda'
'Yasuhiro Aoyama'

_publ_section_title
;
 Catalysis by Organic Solids. Stereoselective Diels-Alder Reactions
 Promoted by Microporous Molecular Crystals Having an Extensive
 Hydrogen-Bonded Network
;
_journal_name_full 'Journal of the American Chemical Society'
_journal_page_first 4117
_journal_page_last 4122
_journal_paper_doi 10.1021/ja964198s
_journal_volume 119
_journal_year 1997
_chemical_formula_sum 'C84 H84 O16'
_chemical_formula_weight 1349.6
_space_group_IT_number 14
_symmetry_cell_setting monoclinic
_symmetry_space_group_name_Hall '-P 2yn'
_symmetry_space_group_name_H-M 'P 1 21/n 1'
_cell_angle_alpha 90
_cell_angle_beta 109.34(1)
_cell_angle_gamma 90
_cell_formula_units_Z 4
_cell_length_a 23.804(6)
_cell_length_b 13.814(4)
_cell_length_c 24.314(3)
_cell_measurement_reflns_used 25
_cell_measurement_temperature 230
_cell_measurement_theta_max 25
_cell_measurement_theta_min 20
_cell_volume 7544(3)
_diffrn_measurement_device 'Rigaku RAXISII'
_diffrn_radiation_detector 'Imaging Plate'
_diffrn_radiation_type 'Mo K\a'
_diffrn_radiation_wavelength 0.71073
_diffrn_reflns_av_R_equivalents 0.00
_diffrn_reflns_limit_h_max 29
_diffrn_reflns_limit_h_min 0
_diffrn_reflns_limit_k_max 16
_diffrn_reflns_limit_k_min 0
_diffrn_reflns_limit_l_max 26
_diffrn_reflns_limit_l_min -28
_diffrn_reflns_number 9728
_diffrn_reflns_theta_max 25.7
_diffrn_standards_decay_% 0
_diffrn_standards_interval_count 0
_diffrn_standards_number 0
_exptl_absorpt_coefficient_mu 0.081
_exptl_absorpt_correction_type none
_exptl_crystal_colour colorless
_exptl_crystal_density_diffrn 1.188
_exptl_crystal_description prism
_exptl_crystal_F_000 2864.00
_exptl_crystal_size_max 0.35
_exptl_crystal_size_mid 0.30
_exptl_crystal_size_min 0.20
_refine_diff_density_max 0.31
_refine_diff_density_min -0.26
_refine_ls_extinction_coef 0.0041(2)
_refine_ls_extinction_method 'Zachariasen(1967) type 2 gaussian isotropic'
_refine_ls_goodness_of_fit_obs 1.606
_refine_ls_number_parameters 1094
_refine_ls_number_reflns 4600
_refine_ls_R_factor_obs 0.062
_refine_ls_shift/esd_max 0.8340
_refine_ls_structure_factor_coef F
_refine_ls_weighting_details 'w = 1/[\s^2^(Fo) + 0.00022|Fo|^2^]'
_refine_ls_weighting_scheme calc
_refine_ls_wR_factor_obs 0.070
_reflns_number_observed 4600
_reflns_number_total 9728
_reflns_observed_criterion >3\s(I)
_cod_data_source_file ja964198s.cif
_cod_data_source_block (JA964198S-369)
_cod_depositor_comments
;
The following automatic conversions were performed:

'_refine_ls_weighting_scheme' value 'w = 1/[\s^2^(Fo) +
0.00022|Fo|^2^]' was changed to 'calc'. New tag
'_refine_ls_weighting_details' was created. The value of the new tag
was set to 'w = 1/[\s^2^(Fo) + 0.00022|Fo|^2^]'.

Automatic conversion script
Id: cif_fix_values 3143 2015-03-26 13:38:13Z robertas 
;
_cod_original_cell_volume 7544.1401
_cod_original_sg_symbol_H-M 'P 21/n'
_cod_database_code 4116971

loop_
_symmetry_equiv_pos_as_xyz
'   +x,   +y,   +z'
1/2-x,1/2+y,1/2-z
'   -x,   -y,   -z'
1/2+x,1/2-y,1/2+z

loop_
_atom_site_aniso_label
_atom_site_aniso_U_11
_atom_site_aniso_U_22
_atom_site_aniso_U_33
_atom_site_aniso_U_12
_atom_site_aniso_U_13
_atom_site_aniso_U_23
O(1) 0.032(3) 0.113(5) 0.051(3) -0.007(3) 0.019(2) -0.009(3)
O(2) 0.059(3) 0.084(4) 0.031(2) -0.003(3) 0.029(2) -0.004(2)
O(3) 0.044(3) 0.101(5) 0.033(3) -0.006(3) 0.016(3) -0.006(3)
O(4) 0.026(3) 0.147(6) 0.046(3) -0.013(3) 0.014(2) -0.002(3)
O(5) 0.030(3) 0.176(7) 0.047(3) 0.018(4) 0.015(3) -0.006(3)
O(6) 0.044(3) 0.073(4) 0.025(2) 0.010(3) 0.010(2) 0.004(2)
O(7) 0.050(3) 0.086(4) 0.031(3) 0.015(3) 0.019(2) 0.005(2)
O(8) 0.033(3) 0.142(6) 0.047(3) 0.016(3) 0.018(3) -0.007(3)
O(9) 0.086(5) 0.192(8) 0.061(3) -0.035(4) 0.045(3) -0.016(4)
O(11) 0.058(4) 0.157(7) 0.072(3) -0.010(4) 0.034(3) -0.007(3)
O(13) 0.078(4) 0.161(7) 0.054(3) 0.014(4) 0.041(3) 0.011(3)
O(15) 0.054(4) 0.130(6) 0.080(4) -0.002(3) 0.044(3) -0.007(3)
O(16) 0.090(5) 0.103(7) 0.093(5) -0.013(5) 0.070(4) -0.021(4)
O(17) 0.075(5) 0.114(8) 0.054(4) 0.008(4) 0.035(3) 0.007(4)
O(18) 0.079(5) 0.069(5) 0.072(4) -0.006(4) 0.030(3) 0.012(3)
O(19) 0.095(6) 0.103(7) 0.074(4) -0.004(5) 0.029(4) -0.011(4)
C(1) 0.023(4) 0.062(6) 0.027(4) -0.002(3) 0.009(3) 0.004(3)
C(2) 0.029(4) 0.066(6) 0.039(4) 0.004(4) 0.014(4) 0.002(3)
C(3) 0.023(5) 0.059(6) 0.042(4) 0.004(4) 0.016(4) 0.005(3)
C(4) 0.057(6) 0.052(6) 0.022(3) 0.009(4) 0.020(3) 0.006(3)
C(5) 0.042(5) 0.036(4) 0.028(3) -0.002(4) 0.020(3) 0.003(3)
C(6) 0.037(5) 0.036(5) 0.047(4) 0.005(4) 0.029(4) 0.005(3)
C(7) 0.029(4) 0.028(5) 0.033(4) -0.001(3) 0.015(3) 0.000(3)
C(8) 0.041(5) 0.048(7) 0.035(4) 0.022(4) 0.027(4) 0.010(4)
C(9) 0.067(6) 0.031(6) 0.066(5) 0.012(4) 0.040(5) 0.016(4)
C(10) 0.101(9) 0.055(9) 0.103(8) 0.026(6) 0.070(7) 0.009(6)
C(11) 0.101(9) 0.072(9) 0.089(7) 0.020(7) 0.077(7) 0.027(6)
C(12) 0.065(7) 0.063(9) 0.065(6) 0.016(6) 0.055(5) 0.006(5)
C(13) 0.046(6) 0.034(7) 0.047(5) 0.011(5) 0.027(5) 0.000(5)
C(14) 0.033(5) 0.043(6) 0.026(4) 0.010(4) 0.016(3) 0.006(3)
C(15) 0.031(5) 0.035(6) 0.036(4) -0.003(4) 0.010(4) 0.005(4)
C(16) 0.047(5) 0.052(7) 0.052(5) 0.018(4) 0.037(4) 0.011(4)
C(17) 0.071(6) 0.033(7) 0.059(5) 0.014(4) 0.044(4) 0.015(4)
C(18) 0.062(7) 0.020(7) 0.070(6) 0.008(5) 0.026(5) 0.006(5)
C(19) 0.044(6) 0.043(8) 0.048(6) 0.001(5) 0.018(5) 0.013(5)
C(20) 0.030(5) 0.062(8) 0.019(4) -0.004(5) 0.010(4) 0.012(4)
C(21) 0.029(5) 0.043(5) 0.022(3) 0.009(4) 0.009(3) 0.014(3)
C(22) 0.029(5) 0.060(6) 0.044(4) 0.006(4) 0.010(4) 0.004(4)
C(23) 0.018(4) 0.056(6) 0.037(4) -0.002(4) 0.010(3) -0.006(3)
C(24) 0.042(5) 0.073(7) 0.034(4) 0.006(4) 0.022(4) 0.008(4)
C(25) 0.033(5) 0.063(6) 0.040(4) -0.006(4) 0.011(4) 0.003(3)
C(26) 0.033(4) 0.068(6) 0.038(4) 0.003(4) 0.021(3) -0.001(4)
C(27) 0.043(5) 0.078(7) 0.028(4) 0.006(4) 0.015(3) 0.005(4)
C(28) 0.029(5) 0.079(7) 0.035(4) 0.007(4) 0.009(4) -0.010(4)
C(29) 0.027(4) 0.061(6) 0.053(5) 0.001(4) 0.025(4) -0.002(4)
C(30) 0.040(4) 0.043(5) 0.028(3) -0.001(4) 0.015(3) 0.002(3)
C(31) 0.035(5) 0.038(5) 0.040(4) 0.004(4) 0.022(4) -0.004(3)
C(32) 0.028(4) 0.042(5) 0.023(4) -0.004(3) 0.012(3) -0.004(3)
C(33) 0.025(4) 0.039(6) 0.027(4) 0.003(4) 0.008(3) -0.001(4)
C(34) 0.031(5) 0.051(8) 0.017(4) 0.008(4) 0.010(4) -0.009(4)
C(35) 0.057(6) 0.029(7) 0.045(5) -0.001(5) 0.019(5) -0.021(4)
C(36) 0.089(8) 0.022(6) 0.066(6) -0.008(6) 0.037(5) -0.018(5)
C(37) 0.088(7) 0.037(7) 0.075(6) -0.011(5) 0.064(5) -0.007(5)
C(38) 0.047(5) 0.049(7) 0.058(5) -0.004(4) 0.039(4) -0.002(4)
C(39) 0.046(5) 0.032(6) 0.042(4) 0.005(4) 0.019(4) -0.001(4)
C(40) 0.038(5) 0.044(6) 0.026(4) 0.005(4) 0.017(3) 0.001(4)
C(41) 0.036(5) 0.025(6) 0.043(5) -0.006(4) 0.017(4) 0.004(4)
C(42) 0.060(6) 0.047(8) 0.044(5) -0.005(5) 0.038(5) 0.002(5)
C(43) 0.100(9) 0.067(10) 0.065(6) 0.007(7) 0.056(6) -0.011(6)
C(44) 0.088(8) 0.056(9) 0.076(6) -0.021(6) 0.042(6) -0.009(6)
C(45) 0.073(7) 0.039(7) 0.053(5) -0.011(5) 0.033(4) -0.010(4)
C(46) 0.027(4) 0.041(6) 0.025(4) -0.005(4) 0.012(3) -0.002(3)
C(47) 0.035(5) 0.037(5) 0.046(5) 0.004(4) 0.022(4) -0.005(4)
C(48) 0.029(4) 0.041(5) 0.025(3) 0.002(4) 0.006(3) 0.001(3)
C(49) 0.042(5) 0.038(5) 0.033(3) 0.001(4) 0.012(3) -0.003(3)
C(50) 0.038(5) 0.047(6) 0.026(4) -0.006(4) 0.013(3) -0.005(3)
C(51) 0.021(4) 0.078(7) 0.047(5) -0.003(4) 0.015(4) -0.002(4)
C(52) 0.025(4) 0.063(6) 0.032(4) 0.000(4) 0.010(3) -0.011(3)
C(66) 0.13(1) 0.13(2) 0.113(10) 0.02(1) 0.009(8) -0.044(9)
C(67) 0.099(9) 0.23(2) 0.039(5) -0.10(1) 0.023(5) 0.005(7)
C(68) 0.56(5) 0.41(5) 0.52(4) -0.32(4) 0.46(4) -0.26(4)
C(69) 0.08(1) 0.11(2) 0.23(2) -0.029(9) 0.03(1) -0.01(1)
C(70) 0.085(9) 0.13(1) 0.077(7) -0.028(9) 0.018(6) -0.033(8)
C(71) 0.043(6) 0.079(9) 0.049(5) -0.017(5) 0.012(4) -0.005(5)
C(72) 0.35(3) 0.10(2) 0.44(3) 0.00(2) 0.33(3) -0.03(2)
C(75) 0.069(7) 0.056(7) 0.066(5) -0.007(5) 0.011(4) 0.015(5)
C(76) 0.047(5) 0.060(6) 0.039(4) 0.009(4) 0.016(4) 0.003(4)
C(77) 0.084(6) 0.055(7) 0.060(5) -0.032(5) 0.035(4) -0.017(4)
C(78) 0.33(2) 0.10(1) 0.19(1) -0.01(1) 0.14(1) -0.082(10)
C(79) 0.23(2) 0.08(1) 0.064(6) 0.000(10) 0.033(7) 0.023(6)
C(80) 0.063(7) 0.040(7) 0.090(7) 0.006(5) 0.009(5) 0.002(5)
C(81) 0.052(6) 0.086(9) 0.043(5) -0.008(5) 0.020(4) -0.001(4)
C(82) 0.094(7) 0.046(7) 0.074(5) 0.004(5) 0.035(5) 0.011(4)
C(86) 0.14(1) 0.23(3) 0.18(2) -0.07(1) 0.04(1) -0.08(1)
C(99) 0.090(10) 0.16(2) 0.108(10) -0.04(1) 0.063(8) -0.03(1)
C(100) 0.14(1) 0.14(2) 0.076(8) 0.04(1) 0.050(8) 0.001(8)
C(101) 0.14(1) 0.08(1) 0.055(6) 0.003(9) 0.031(7) -0.001(5)
C(102) 0.11(1) 0.10(1) 0.13(1) 0.010(8) 0.064(8) 0.035(9)
C(103) 0.13(1) 0.10(1) 0.13(1) 0.05(1) 0.068(9) 0.010(10)
C(104) 0.23(2) 0.07(1) 0.22(2) -0.01(1) 0.14(2) -0.02(1)
C(105) 0.08(1) 0.18(2) 0.11(1) -0.02(1) 0.047(8) 0.01(1)
C(106) 0.061(8) 0.11(1) 0.11(1) 0.005(7) 0.034(7) 0.011(8)
C(107) 0.073(8) 0.12(2) 0.15(1) 0.001(8) 0.063(8) -0.003(10)
C(108) 0.12(1) 0.12(2) 0.13(1) -0.01(1) 0.074(9) 0.03(1)
C(109) 0.23(2) 0.08(1) 0.23(2) 0.00(1) 0.14(2) 0.02(1)
C(110) 0.11(1) 0.13(2) 0.15(1) 0.04(1) 0.066(9) 0.00(1)
C(115) 0.22(1) 0.067(10) 0.050(5) -0.007(8) 0.024(6) -0.018(5)
C(116) 0.21(2) 0.15(2) 0.28(2) -0.06(2) -0.03(2) -0.03(2)
C(117) 0.44(3) 0.09(1) 0.18(1) 0.09(1) 0.19(2) 0.078(9)
C(118) 0.16(2) 0.18(2) 0.27(2) -0.04(1) 0.11(1) -0.08(2)

loop_
_atom_site_label
_atom_site_fract_x
_atom_site_fract_y
_atom_site_fract_z
_atom_site_U_iso_or_equiv
_atom_site_thermal_displace_type
_atom_site_type_symbol
O1 -1.2425(2) -0.3375(5) -0.5949(2) 0.064(2) Uani O
O2 -1.0956(2) -0.2430(4) -0.4162(2) 0.054(2) Uani O
O3 -0.9080(2) -0.2634(4) -0.8352(2) 0.058(2) Uani O
O4 -0.7614(2) -0.1744(5) -0.6559(2) 0.072(2) Uani O
O5 -0.7139(2) -0.1942(5) -0.5358(2) 0.084(2) Uani O
O6 -0.5318(2) -0.2594(4) -0.3831(2) 0.048(2) Uani O
O7 -0.4711(2) -0.2420(4) -0.8666(2) 0.054(2) Uani O
O8 -0.2902(2) -0.3110(4) -0.7160(2) 0.073(2) Uani O
O9 0.0896(3) -0.2252(5) -0.4416(2) 0.108(3) Uani O
O11 -0.1831(2) -0.2935(5) -0.2135(2) 0.093(2) Uani O
O13 -0.5932(3) -0.2255(5) -0.3094(2) 0.093(2) Uani O
O15 -0.8208(2) -0.1989(4) -0.0382(2) 0.083(2) Uani O
O16 -0.8738(3) -0.2542(6) 0.0156(3) 0.086(3) Uani O
O17 -0.6315(3) -0.1740(6) -0.2438(3) 0.078(3) Uani O
O18 -0.1282(3) -0.2551(5) -0.2669(3) 0.072(2) Uani O
O19 0.1250(3) -0.1698(7) -0.5096(3) 0.090(3) Uani O
C1 -1.1454(3) -0.3012(6) -0.5936(3) 0.038(2) Uani C
C2 -1.1852(3) -0.3087(5) -0.5633(3) 0.044(2) Uani C
C3 -1.1689(3) -0.2867(6) -0.5045(3) 0.040(3) Uani C
C4 -1.1119(3) -0.2619(6) -0.4756(3) 0.042(2) Uani C
C5 -1.0685(3) -0.2522(5) -0.5034(3) 0.033(2) Uani C
C6 -1.0865(3) -0.2742(6) -0.5620(3) 0.036(2) Uani C
C7 -1.0417(4) -0.2662(7) -0.5946(3) 0.029(2) Uani C
C8 -1.0344(4) -0.1758(8) -0.6186(3) 0.037(3) Uani C
C9 -1.0676(4) -0.0932(7) -0.6131(4) 0.050(3) Uani C
C10 -1.0596(5) -0.009(1) -0.6363(5) 0.077(4) Uani C
C11 -1.0171(5) 0.0026(9) -0.6692(5) 0.076(4) Uani C
C12 -0.9875(5) -0.0745(9) -0.6762(5) 0.056(4) Uani C
C13 -0.9928(4) -0.1644(8) -0.6501(4) 0.040(3) Uani C
C14 -0.9604(4) -0.2515(7) -0.6566(3) 0.033(2) Uani C
C15 -0.9666(4) -0.3385(8) -0.6309(4) 0.034(3) Uani C
C16 -0.9376(4) -0.4258(7) -0.6381(4) 0.045(3) Uani C
C17 -0.9436(4) -0.5113(8) -0.6140(4) 0.049(3) Uani C
C18 -0.9828(5) -0.5150(7) -0.5827(4) 0.050(3) Uani C
C19 -1.0144(5) -0.4363(9) -0.5762(5) 0.044(3) Uani C
C20 -1.0086(3) -0.3424(8) -0.5994(3) 0.037(3) Uani C
C21 -0.9167(3) -0.2399(6) -0.6874(2) 0.031(2) Uani C
C22 -0.9337(3) -0.2582(6) -0.7473(3) 0.045(3) Uani C
C23 -0.8938(3) -0.2467(6) -0.7776(3) 0.037(2) Uani C
C24 -0.8352(4) -0.2190(6) -0.7470(3) 0.047(3) Uani C
C25 -0.8181(3) -0.2026(5) -0.6875(3) 0.046(2) Uani C
C26 -0.8597(3) -0.2120(6) -0.6581(3) 0.044(2) Uani C
C27 -0.6242(4) -0.2247(6) -0.5589(3) 0.049(3) Uani C
C28 -0.6549(3) -0.2158(6) -0.5195(3) 0.048(3) Uani C
C29 -0.6253(3) -0.2286(6) -0.4613(3) 0.044(3) Uani C
C30 -0.5644(3) -0.2482(5) -0.4426(2) 0.036(2) Uani C
C31 -0.5344(3) -0.2573(6) -0.4822(3) 0.035(2) Uani C
C32 -0.5640(3) -0.2439(5) -0.5403(3) 0.030(2) Uani C
C33 -0.5318(4) -0.2479(7) -0.5841(4) 0.030(2) Uani C
C34 -0.5075(3) -0.1682(8) -0.5983(3) 0.032(3) Uani C
C35 -0.5132(4) -0.0747(8) -0.5749(4) 0.043(3) Uani C
C36 -0.4878(5) 0.0071(8) -0.5890(4) 0.056(3) Uani C
C37 -0.4577(5) 0.0055(9) -0.6288(4) 0.057(3) Uani C
C38 -0.4541(4) -0.0805(7) -0.6551(4) 0.046(3) Uani C
C39 -0.4765(4) -0.1699(8) -0.6406(4) 0.039(3) Uani C
C40 -0.4722(4) -0.2561(7) -0.6677(3) 0.035(3) Uani C
C41 -0.4956(3) -0.3454(7) -0.6521(4) 0.034(3) Uani C
C42 -0.4925(4) -0.4368(8) -0.6794(4) 0.045(3) Uani C
C43 -0.5147(5) -0.5160(9) -0.6649(4) 0.070(4) Uani C
C44 -0.5455(5) -0.510(1) -0.6210(5) 0.070(4) Uani C
C45 -0.5514(4) -0.4256(7) -0.5962(4) 0.052(3) Uani C
C46 -0.5263(4) -0.3390(8) -0.6102(3) 0.030(2) Uani C
C47 -0.4401(3) -0.2617(6) -0.7106(3) 0.037(2) Uani C
C48 -0.4710(3) -0.2470(6) -0.7700(3) 0.032(2) Uani C
C49 -0.4394(3) -0.2544(5) -0.8091(2) 0.038(2) Uani C
C50 -0.3806(3) -0.2746(6) -0.7916(3) 0.037(2) Uani C
C51 -0.3500(3) -0.2908(6) -0.7324(3) 0.048(3) Uani C
C52 -0.3796(3) -0.2839(5) -0.6913(3) 0.040(2) Uani C
C66 0.0974(7) -0.075(1) -0.5084(7) 0.131(6) Uani C
C67 0.1206(6) -0.253(1) -0.4746(4) 0.124(6) Uani C
C68 0.164(2) -0.336(3) -0.473(2) 0.43(2) Uani C
C69 -0.8750(6) -0.015(1) -0.0387(7) 0.146(7) Uani C
C70 -0.8881(6) -0.089(1) -0.0173(5) 0.100(5) Uani C
C71 -0.8576(4) -0.1785(8) -0.0156(4) 0.058(3) Uani C
C72 -0.835(1) -0.352(2) 0.026(1) 0.25(1) Uani C
C75 -0.6102(4) -0.0769(8) -0.2494(4) 0.067(3) Uani C
C76 -0.6203(4) -0.2346(7) -0.2764(3) 0.048(3) Uani C
C77 -0.6467(4) -0.3325(7) -0.2661(3) 0.064(3) Uani C
C78 -0.6457(9) -0.411(1) -0.3018(7) 0.193(8) Uani C
C79 -0.1303(7) -0.4840(10) -0.2089(4) 0.129(6) Uani C
C80 -0.1203(4) -0.4119(8) -0.2393(4) 0.068(3) Uani C
C81 -0.1476(4) -0.3138(8) -0.2391(4) 0.059(3) Uani C
C82 -0.1483(4) -0.1557(7) -0.2663(4) 0.070(3) Uani C
C86 0.1414(8) -0.391(2) -0.4598(8) 0.183(10) Uani C
C99 0.7196(6) 0.019(2) 0.9091(6) 0.111(6) Uani C
C100 0.7323(7) 0.109(1) 0.8907(6) 0.116(7) Uani C
C101 0.7734(7) 0.116(1) 0.8604(5) 0.092(5) Uani C
C102 0.7915(7) 0.034(1) 0.8388(7) 0.107(6) Uani C
C103 0.7672(7) -0.058(1) 0.8503(7) 0.114(6) Uani C
C104 0.7463(9) -0.069(1) 0.8987(9) 0.161(9) Uani C
C105 0.7719(7) 0.028(2) 0.3339(7) 0.122(7) Uani C
C106 0.7626(5) 0.108(1) 0.3600(6) 0.095(6) Uani C
C107 0.7390(6) 0.106(1) 0.4051(7) 0.108(6) Uani C
C108 0.7197(7) 0.019(2) 0.4193(7) 0.118(7) Uani C
C109 0.728(1) -0.073(2) 0.397(1) 0.163(10) Uani C
C110 0.7576(7) -0.063(2) 0.3540(8) 0.121(7) Uani C
C115 -0.6294(6) -0.0067(9) -0.2121(4) 0.117(5) Uani C
C116 0.1286(10) -0.017(2) -0.5403(9) 0.24(1) Uani C
C117 -0.1471(9) -0.0982(10) -0.3145(6) 0.212(9) Uani C
C118 -0.8601(8) -0.398(2) 0.0527(10) 0.194(10) Uani C
H1 -0.802(3) -0.217(4) -0.767(2) 0.05(1) Uiso H
H2 -0.973(2) -0.270(4) -0.768(2) 0.00(1) Uiso H
H3 -0.845(2) -0.189(4) -0.611(2) 0.05(1) Uiso H
H4 -0.741(4) -0.174(6) -0.679(4) 0.11(2) Uiso H
H5 -0.948(3) -0.265(5) -0.852(2) 0.03(2) Uiso H
H6 -0.450(3) -0.251(4) -0.884(2) 0.04(2) Uiso H
H7 -0.278(4) -0.298(6) -0.666(3) 0.10(2) Uiso H
H8 -0.357(3) -0.287(4) -0.828(3) 0.08(2) Uiso H
H9 -0.518(3) -0.236(4) -0.787(2) 0.06(2) Uiso H
H10 -0.361(4) -0.288(6) -0.651(3) 0.09(2) Uiso H
H11 -0.644(2) -0.208(4) -0.596(2) 0.01(1) Uiso H
H12 -0.494(2) -0.268(4) -0.472(2) 0.03(1) Uiso H
H13 -0.650(2) -0.226(4) -0.438(2) 0.03(1) Uiso H
H14 -0.542(5) -0.236(7) -0.339(4) 0.20(2) Uiso H
H15 -0.738(3) -0.175(4) -0.580(2) 0.04(2) Uiso H
H16 -1.159(2) -0.313(4) -0.639(2) 0.05(1) Uiso H
H17 -1.023(3) -0.219(6) -0.477(3) 0.09(2) Uiso H
H18 -1.034(5) -0.247(9) -0.393(5) 0.19(3) Uiso H
H19 -1.199(3) -0.293(4) -0.482(2) 0.05(1) Uiso H
H20 -1.265(3) -0.318(5) -0.577(3) 0.08(2) Uiso H
H21 -0.451(4) 0.066(7) -0.649(3) 0.11(2) Uiso H
H22 -0.434(2) -0.082(4) -0.684(2) 0.04(1) Uiso H
H23 -0.528(3) -0.071(5) -0.547(2) 0.04(2) Uiso H
H24 -0.580(3) -0.418(6) -0.564(3) 0.11(2) Uiso H
H25 -0.559(3) -0.573(5) -0.609(3) 0.06(2) Uiso H
H26 -0.518(2) -0.590(4) -0.692(2) 0.04(1) Uiso H
H27 -0.467(2) -0.445(4) -0.711(2) 0.03(1) Uiso H
H28 -0.952(3) -0.072(5) -0.700(2) 0.06(2) Uiso H
H29 -1.017(4) 0.086(6) -0.694(4) 0.13(2) Uiso H
H30 -1.066(3) 0.053(6) -0.618(3) 0.06(2) Uiso H
H31 -1.098(4) -0.095(6) -0.588(3) 0.13(2) Uiso H
H32 -1.030(2) -0.433(4) -0.557(2) 0.01(1) Uiso H
H33 -0.994(3) -0.571(5) -0.573(2) 0.04(2) Uiso H
H34 -0.927(4) -0.578(6) -0.622(3) 0.11(2) Uiso H
H35 -0.915(2) -0.422(4) -0.661(2) 0.03(1) Uiso H
H36 0.713(4) 0.179(7) 0.895(3) 0.09(2) Uiso H
H37 0.703(4) 0.007(8) 0.937(4) 0.13(3) Uiso H
H38 0.742(6) -0.14(1) 0.915(6) 0.22(4) Uiso H
H39 0.782(4) -0.119(8) 0.843(4) 0.12(3) Uiso H
H40 0.809(6) 0.044(10) 0.805(5) 0.23(4) Uiso H
H41 0.789(7) 0.21(1) 0.862(7) 0.40(5) Uiso H
H42 0.747(6) -0.12(1) 0.418(6) 0.18(4) Uiso H
H43 0.766(5) -0.120(9) 0.355(5) 0.13(3) Uiso H
H44 0.791(5) 0.031(9) 0.310(4) 0.13(3) Uiso H
H45 0.719(4) 0.014(7) 0.460(3) 0.12(2) Uiso H
H47 0.727(4) 0.191(8) 0.402(4) 0.13(3) Uiso H
H49 0.762(4) 0.167(8) 0.328(4) 0.15(3) Uiso H
H50 -0.499(2) 0.058(4) -0.579(2) 0.03(1) Uiso H
H51 -0.8461 -0.0177 -0.0582 0.1417 Uiso H
H52 -0.8958 0.0476 -0.0412 0.1417 Uiso H
H53 -0.9201 -0.0843 0.0027 0.1305 Uiso H
H54 0.1386 -0.4006 -0.4157 0.2097 Uiso H
H57 -0.0930 -0.4211 -0.2596 0.0769 Uiso H
H58 -0.6640 -0.3414 -0.2350 0.0852 Uiso H
H60 0.0539 -0.0741 -0.5247 0.1420 Uiso H
H61 0.1044 -0.0527 -0.4665 0.1420 Uiso H
H62 0.1846 -0.3254 -0.4999 0.3034 Uiso H
H63 -0.8403 -0.3837 -0.0116 0.2271 Uiso H
H64 -0.7939 -0.3389 0.0433 0.2271 Uiso H
H65 -0.5667 -0.0761 -0.2351 0.0883 Uiso H
H66 -0.6229 -0.0556 -0.2885 0.0883 Uiso H
H67 -0.6629 -0.4724 -0.2945 0.2421 Uiso H
H68 -0.6299 -0.4050 -0.3306 0.2421 Uiso H
H69 -0.1591 -0.4737 -0.1871 0.1788 Uiso H
H70 -0.1258 -0.5488 -0.2171 0.1788 Uiso H
H71 -0.1863 -0.1490 -0.2609 0.0892 Uiso H
H72 -0.1204 -0.1178 -0.2323 0.0892 Uiso H
H73 0.1486 -0.4708 -0.4664 0.2097 Uiso H
H74 0.1707 -0.0216 -0.5195 0.2071 Uiso H
H75 0.1190 -0.0397 -0.5773 0.2071 Uiso H
H76 0.1178 0.0506 -0.5398 0.2071 Uiso H
H77 -0.1105 -0.1077 -0.3198 0.2508 Uiso H
H78 -0.1764 -0.1390 -0.3484 0.2508 Uiso H
H79 -0.1614 -0.0404 -0.3164 0.2508 Uiso H
H80 -0.6185 -0.0242 -0.1716 0.1456 Uiso H
H81 -0.6176 0.0595 -0.2139 0.1456 Uiso H
H82 -0.6745 -0.0030 -0.2252 0.1456 Uiso H
H83 -0.8546 -0.3678 0.0938 0.1830 Uiso H
H84 -0.9001 -0.4143 0.0390 0.1830 Uiso H
H85 -0.8390 -0.4636 0.0689 0.1830 Uiso H

loop_
_atom_type_symbol
_atom_type_scat_dispersion_real
_atom_type_scat_dispersion_imag
_atom_type_scat_source
O 0.011 0.006
;International Tables for Crystallography
(1992, Vol. C, Tables 4.2.6.8 and 6.1.1.1)
;
C 0.003 0.002
;International Tables for Crystallography
(1992, Vol. C, Tables 4.2.6.8 and 6.1.1.1)
;
H 0.000 0.000
;International Tables for Crystallography
(1992, Vol. C, Table 6.1.1.2)
;

loop_
_geom_angle_atom_site_label_1
_geom_angle_atom_site_label_2
_geom_angle_atom_site_label_3
_geom_angle
_geom_angle_site_symmetry_1
_geom_angle_site_symmetry_2
_geom_angle_site_symmetry_3
_geom_angle_publ_flag
C(2) O(1) H(20) 108(5) 1_555 1_555 1_555 no
C(23) O(3) H(5) 109(3) 1_555 1_555 1_555 no
C(25) O(4) H(4) 108(5) 1_555 1_555 1_555 no
C(28) O(5) H(15) 120(3) 1_555 1_555 1_555 no
C(30) O(6) H(14) 132(4) 1_555 1_555 1_555 no
C(49) O(7) H(6) 107(4) 1_555 1_555 1_555 no
C(51) O(8) H(7) 98(3) 1_555 1_555 1_555 no
C(71) O(16) C(72) 117.6(9) 1_555 1_555 1_555 yes
C(75) O(17) C(76) 114.0(7) 1_555 1_555 1_555 yes
C(81) O(18) C(82) 115.3(8) 1_555 1_555 1_555 yes
C(66) O(19) C(67) 124(1) 1_555 1_555 1_555 yes
C(2) C(1) C(6) 117.6(6) 1_555 1_555 1_555 yes
C(2) C(1) H(16) 120(3) 1_555 1_555 1_555 no
C(6) C(1) H(16) 121(3) 1_555 1_555 1_555 no
O(1) C(2) C(1) 116.6(6) 1_555 1_555 1_555 yes
O(1) C(2) C(3) 121.6(6) 1_555 1_555 1_555 yes
C(1) C(2) C(3) 121.8(7) 1_555 1_555 1_555 yes
C(2) C(3) C(4) 118.9(7) 1_555 1_555 1_555 yes
C(2) C(3) H(19) 121(3) 1_555 1_555 1_555 no
C(4) C(3) H(19) 119(3) 1_555 1_555 1_555 no
O(2) C(4) C(3) 118.3(6) 1_555 1_555 1_555 yes
O(2) C(4) C(5) 118.8(7) 1_555 1_555 1_555 yes
C(3) C(4) C(5) 122.8(6) 1_555 1_555 1_555 yes
C(4) C(5) C(6) 116.6(7) 1_555 1_555 1_555 yes
C(4) C(5) H(17) 117(3) 1_555 1_555 1_555 no
C(6) C(5) H(17) 125(4) 1_555 1_555 1_555 no
C(1) C(6) C(5) 122.3(6) 1_555 1_555 1_555 yes
C(1) C(6) C(7) 118.5(6) 1_555 1_555 1_555 yes
C(5) C(6) C(7) 119.2(7) 1_555 1_555 1_555 yes
C(6) C(7) C(8) 118.7(8) 1_555 1_555 1_555 yes
C(6) C(7) C(20) 121.3(9) 1_555 1_555 1_555 yes
C(8) C(7) C(20) 120.0(10) 1_555 1_555 1_555 yes
C(7) C(8) C(9) 121.5(9) 1_555 1_555 1_555 yes
C(7) C(8) C(13) 121.0(10) 1_555 1_555 1_555 yes
C(9) C(8) C(13) 117.5(10) 1_555 1_555 1_555 yes
C(8) C(9) C(10) 120.0(10) 1_555 1_555 1_555 yes
C(8) C(9) H(31) 121(4) 1_555 1_555 1_555 no
C(10) C(9) H(31) 118(4) 1_555 1_555 1_555 no
C(9) C(10) C(11) 122(1) 1_555 1_555 1_555 yes
C(9) C(10) H(30) 119(4) 1_555 1_555 1_555 no
C(11) C(10) H(30) 112(4) 1_555 1_555 1_555 no
C(10) C(11) C(12) 118(1) 1_555 1_555 1_555 yes
C(10) C(11) H(29) 116(3) 1_555 1_555 1_555 no
C(12) C(11) H(29) 125(3) 1_555 1_555 1_555 no
C(11) C(12) C(13) 121(1) 1_555 1_555 1_555 yes
C(11) C(12) H(28) 123(3) 1_555 1_555 1_555 no
C(13) C(12) H(28) 115(3) 1_555 1_555 1_555 no
C(8) C(13) C(12) 120.6(9) 1_555 1_555 1_555 yes
C(8) C(13) C(14) 116(1) 1_555 1_555 1_555 yes
C(12) C(13) C(14) 122.9(9) 1_555 1_555 1_555 yes
C(13) C(14) C(15) 121.7(10) 1_555 1_555 1_555 yes
C(13) C(14) C(21) 116.7(9) 1_555 1_555 1_555 yes
C(15) C(14) C(21) 121.4(9) 1_555 1_555 1_555 yes
C(14) C(15) C(16) 123.4(9) 1_555 1_555 1_555 yes
C(14) C(15) C(20) 117(1) 1_555 1_555 1_555 yes
C(16) C(15) C(20) 118.6(9) 1_555 1_555 1_555 yes
C(15) C(16) C(17) 124.2(9) 1_555 1_555 1_555 yes
C(15) C(16) H(35) 116(3) 1_555 1_555 1_555 no
C(17) C(16) H(35) 119(3) 1_555 1_555 1_555 no
C(16) C(17) C(18) 117(1) 1_555 1_555 1_555 yes
C(16) C(17) H(34) 125(4) 1_555 1_555 1_555 no
C(18) C(17) H(34) 116(4) 1_555 1_555 1_555 no
C(17) C(18) C(19) 122(1) 1_555 1_555 1_555 yes
C(17) C(18) H(33) 119(4) 1_555 1_555 1_555 no
C(19) C(18) H(33) 116(4) 1_555 1_555 1_555 no
C(18) C(19) C(20) 123(1) 1_555 1_555 1_555 yes
C(18) C(19) H(32) 125(5) 1_555 1_555 1_555 no
C(20) C(19) H(32) 110(5) 1_555 1_555 1_555 no
C(7) C(20) C(15) 123(1) 1_555 1_555 1_555 yes
C(7) C(20) C(19) 122.4(10) 1_555 1_555 1_555 yes
C(15) C(20) C(19) 114(1) 1_555 1_555 1_555 yes
C(14) C(21) C(22) 119.8(7) 1_555 1_555 1_555 yes
C(14) C(21) C(26) 120.9(6) 1_555 1_555 1_555 yes
C(22) C(21) C(26) 119.3(7) 1_555 1_555 1_555 yes
C(21) C(22) C(23) 121.2(7) 1_555 1_555 1_555 yes
C(21) C(22) H(2) 119(2) 1_555 1_555 1_555 no
C(23) C(22) H(2) 118(2) 1_555 1_555 1_555 no
O(3) C(23) C(22) 123.5(7) 1_555 1_555 1_555 yes
O(3) C(23) C(24) 117.5(6) 1_555 1_555 1_555 yes
C(22) C(23) C(24) 119.0(6) 1_555 1_555 1_555 yes
C(23) C(24) C(25) 119.8(7) 1_555 1_555 1_555 yes
C(23) C(24) H(1) 122(3) 1_555 1_555 1_555 no
C(25) C(24) H(1) 117(3) 1_555 1_555 1_555 no
O(4) C(25) C(24) 121.8(6) 1_555 1_555 1_555 yes
O(4) C(25) C(26) 118.0(6) 1_555 1_555 1_555 yes
C(24) C(25) C(26) 120.2(7) 1_555 1_555 1_555 yes
C(21) C(26) C(25) 120.5(7) 1_555 1_555 1_555 yes
C(21) C(26) H(3) 121(2) 1_555 1_555 1_555 no
C(25) C(26) H(3) 117(2) 1_555 1_555 1_555 no
C(28) C(27) C(32) 121.2(6) 1_555 1_555 1_555 yes
C(28) C(27) H(11) 116(3) 1_555 1_555 1_555 no
C(32) C(27) H(11) 121(3) 1_555 1_555 1_555 no
O(5) C(28) C(27) 123.1(7) 1_555 1_555 1_555 yes
O(5) C(28) C(29) 117.2(7) 1_555 1_555 1_555 yes
C(27) C(28) C(29) 119.6(7) 1_555 1_555 1_555 yes
C(28) C(29) C(30) 119.1(7) 1_555 1_555 1_555 yes
C(28) C(29) H(13) 114(3) 1_555 1_555 1_555 no
C(30) C(29) H(13) 126(3) 1_555 1_555 1_555 no
O(6) C(30) C(29) 121.1(5) 1_555 1_555 1_555 yes
O(6) C(30) C(31) 118.1(6) 1_555 1_555 1_555 yes
C(29) C(30) C(31) 120.8(6) 1_555 1_555 1_555 yes
C(30) C(31) C(32) 119.9(7) 1_555 1_555 1_555 yes
C(30) C(31) H(12) 123(2) 1_555 1_555 1_555 no
C(32) C(31) H(12) 115(2) 1_555 1_555 1_555 no
C(27) C(32) C(31) 119.4(7) 1_555 1_555 1_555 yes
C(27) C(32) C(33) 119.5(6) 1_555 1_555 1_555 yes
C(31) C(32) C(33) 121.1(7) 1_555 1_555 1_555 yes
C(32) C(33) C(34) 121.2(9) 1_555 1_555 1_555 yes
C(32) C(33) C(46) 119.1(9) 1_555 1_555 1_555 yes
C(34) C(33) C(46) 119.7(10) 1_555 1_555 1_555 yes
C(33) C(34) C(35) 122.0(10) 1_555 1_555 1_555 yes
C(33) C(34) C(39) 122(1) 1_555 1_555 1_555 yes
C(35) C(34) C(39) 115(1) 1_555 1_555 1_555 yes
C(34) C(35) C(36) 122(1) 1_555 1_555 1_555 yes
C(34) C(35) H(23) 118(4) 1_555 1_555 1_555 no
C(36) C(35) H(23) 118(4) 1_555 1_555 1_555 no
C(35) C(36) C(37) 122(1) 1_555 1_555 1_555 yes
C(35) C(36) H(50) 115(4) 1_555 1_555 1_555 no
C(37) C(36) H(50) 120(4) 1_555 1_555 1_555 no
C(36) C(37) C(38) 118(1) 1_555 1_555 1_555 yes
C(36) C(37) H(21) 121(5) 1_555 1_555 1_555 no
C(38) C(37) H(21) 116(4) 1_555 1_555 1_555 no
C(37) C(38) C(39) 123.2(9) 1_555 1_555 1_555 yes
C(37) C(38) H(22) 118(3) 1_555 1_555 1_555 no
C(39) C(38) H(22) 117(3) 1_555 1_555 1_555 no
C(34) C(39) C(38) 118.6(10) 1_555 1_555 1_555 yes
C(34) C(39) C(40) 119(1) 1_555 1_555 1_555 yes
C(38) C(39) C(40) 122.1(10) 1_555 1_555 1_555 yes
C(39) C(40) C(41) 120.7(10) 1_555 1_555 1_555 yes
C(39) C(40) C(47) 121.2(10) 1_555 1_555 1_555 yes
C(41) C(40) C(47) 118.0(9) 1_555 1_555 1_555 yes
C(40) C(41) C(42) 122.7(9) 1_555 1_555 1_555 yes
C(40) C(41) C(46) 117(1) 1_555 1_555 1_555 yes
C(42) C(41) C(46) 119.7(9) 1_555 1_555 1_555 yes
C(41) C(42) C(43) 121.3(10) 1_555 1_555 1_555 yes
C(41) C(42) H(27) 121(2) 1_555 1_555 1_555 no
C(43) C(42) H(27) 116(3) 1_555 1_555 1_555 no
C(42) C(43) C(44) 119(1) 1_555 1_555 1_555 yes
C(42) C(43) H(26) 121(2) 1_555 1_555 1_555 no
C(44) C(43) H(26) 118(2) 1_555 1_555 1_555 no
C(43) C(44) C(45) 121(1) 1_555 1_555 1_555 yes
C(43) C(44) H(25) 116(4) 1_555 1_555 1_555 no
C(45) C(44) H(25) 122(4) 1_555 1_555 1_555 no
C(44) C(45) C(46) 120(1) 1_555 1_555 1_555 yes
C(44) C(45) H(24) 122(4) 1_555 1_555 1_555 no
C(46) C(45) H(24) 116(4) 1_555 1_555 1_555 no
C(33) C(46) C(41) 120(1) 1_555 1_555 1_555 yes
C(33) C(46) C(45) 121.6(9) 1_555 1_555 1_555 yes
C(41) C(46) C(45) 117.9(10) 1_555 1_555 1_555 yes
C(40) C(47) C(48) 120.0(7) 1_555 1_555 1_555 yes
C(40) C(47) C(52) 119.3(6) 1_555 1_555 1_555 yes
C(48) C(47) C(52) 120.7(6) 1_555 1_555 1_555 yes
C(47) C(48) C(49) 118.2(7) 1_555 1_555 1_555 yes
C(47) C(48) H(9) 123(2) 1_555 1_555 1_555 no
C(49) C(48) H(9) 118(2) 1_555 1_555 1_555 no
O(7) C(49) C(48) 116.7(6) 1_555 1_555 1_555 yes
O(7) C(49) C(50) 120.8(6) 1_555 1_555 1_555 yes
C(48) C(49) C(50) 122.6(6) 1_555 1_555 1_555 yes
C(49) C(50) C(51) 119.1(6) 1_555 1_555 1_555 yes
C(49) C(50) H(8) 118(3) 1_555 1_555 1_555 no
C(51) C(50) H(8) 121(3) 1_555 1_555 1_555 no
O(8) C(51) C(50) 117.8(7) 1_555 1_555 1_555 yes
O(8) C(51) C(52) 121.6(6) 1_555 1_555 1_555 yes
C(50) C(51) C(52) 120.6(7) 1_555 1_555 1_555 yes
C(47) C(52) C(51) 118.8(6) 1_555 1_555 1_555 yes
C(47) C(52) H(10) 115(5) 1_555 1_555 1_555 no
C(51) C(52) H(10) 125(5) 1_555 1_555 1_555 no
O(19) C(66) C(116) 99(1) 1_555 1_555 1_555 yes
O(19) C(66) H(60) 114(1) 1_555 1_555 1_555 no
O(19) C(66) H(61) 111(1) 1_555 1_555 1_555 no
C(116) C(66) H(60) 115(1) 1_555 1_555 1_555 no
C(116) C(66) H(61) 114(1) 1_555 1_555 1_555 no
H(60) C(66) H(61) 101(1) 1_555 1_555 1_555 no
O(9) C(67) O(19) 107(1) 1_555 1_555 1_555 yes
O(9) C(67) C(68) 135(1) 1_555 1_555 1_555 yes
O(19) C(67) C(68) 115(1) 1_555 1_555 1_555 yes
C(67) C(68) C(86) 97(3) 1_555 1_555 1_555 yes
C(67) C(68) H(62) 111(3) 1_555 1_555 1_555 no
C(86) C(68) H(62) 140(4) 1_555 1_555 1_555 no
C(70) C(69) H(51) 120(1) 1_555 1_555 1_555 no
C(70) C(69) H(52) 124(1) 1_555 1_555 1_555 no
H(51) C(69) H(52) 115(1) 1_555 1_555 1_555 no
C(69) C(70) C(71) 122(1) 1_555 1_555 1_555 yes
C(69) C(70) H(53) 118(1) 1_555 1_555 1_555 no
C(71) C(70) H(53) 119(1) 1_555 1_555 1_555 no
O(15) C(71) O(16) 115.9(10) 1_555 1_555 1_555 yes
O(15) C(71) C(70) 128(1) 1_555 1_555 1_555 yes
O(16) C(71) C(70) 115.2(10) 1_555 1_555 1_555 yes
O(16) C(72) C(118) 100(1) 1_555 1_555 1_555 yes
O(16) C(72) H(63) 109(2) 1_555 1_555 1_555 no
O(16) C(72) H(64) 111(1) 1_555 1_555 1_555 no
C(118) C(72) H(63) 109(2) 1_555 1_555 1_555 no
C(118) C(72) H(64) 119(3) 1_555 1_555 1_555 no
H(63) C(72) H(64) 106(1) 1_555 1_555 1_555 no
O(17) C(75) C(115) 110.7(9) 1_555 1_555 1_555 yes
O(17) C(75) H(65) 109.8(9) 1_555 1_555 1_555 no
O(17) C(75) H(66) 112.1(9) 1_555 1_555 1_555 no
C(115) C(75) H(65) 106.1(10) 1_555 1_555 1_555 no
C(115) C(75) H(66) 110(1) 1_555 1_555 1_555 no
H(65) C(75) H(66) 107.7(10) 1_555 1_555 1_555 no
O(13) C(76) O(17) 129.6(10) 1_555 1_555 1_555 yes
O(13) C(76) C(77) 122.9(9) 1_555 1_555 1_555 yes
O(17) C(76) C(77) 107.5(8) 1_555 1_555 1_555 yes
C(76) C(77) C(78) 119(1) 1_555 1_555 1_555 yes
C(76) C(77) H(58) 122.2(8) 1_555 1_555 1_555 no
C(78) C(77) H(58) 118(1) 1_555 1_555 1_555 no
C(77) C(78) H(67) 117(1) 1_555 1_555 1_555 no
C(77) C(78) H(68) 120(1) 1_555 1_555 1_555 no
H(67) C(78) H(68) 121(1) 1_555 1_555 1_555 no
C(80) C(79) H(69) 118(1) 1_555 1_555 1_555 no
C(80) C(79) H(70) 123(1) 1_555 1_555 1_555 no
H(69) C(79) H(70) 113(1) 1_555 1_555 1_555 no
C(79) C(80) C(81) 121(1) 1_555 1_555 1_555 yes
C(79) C(80) H(57) 118(1) 1_555 1_555 1_555 no
C(81) C(80) H(57) 119(1) 1_555 1_555 1_555 no
O(11) C(81) O(18) 124(1) 1_555 1_555 1_555 yes
O(11) C(81) C(80) 125.0(9) 1_555 1_555 1_555 yes
O(18) C(81) C(80) 110.4(9) 1_555 1_555 1_555 yes
O(18) C(82) C(117) 114.8(9) 1_555 1_555 1_555 yes
O(18) C(82) H(71) 114.9(9) 1_555 1_555 1_555 no
O(18) C(82) H(72) 111.4(8) 1_555 1_555 1_555 no
C(117) C(82) H(71) 109(1) 1_555 1_555 1_555 no
C(117) C(82) H(72) 101(1) 1_555 1_555 1_555 no
H(71) C(82) H(72) 103.3(8) 1_555 1_555 1_555 no
C(68) C(86) H(54) 126(2) 1_555 1_555 1_555 no
C(68) C(86) H(73) 122(3) 1_555 1_555 1_555 no
H(54) C(86) H(73) 94(1) 1_555 1_555 1_555 no
C(100) C(99) C(104) 123(1) 1_555 1_555 1_555 yes
C(100) C(99) H(37) 127(7) 1_555 1_555 1_555 no
C(104) C(99) H(37) 107(7) 1_555 1_555 1_555 no
C(99) C(100) C(101) 119(1) 1_555 1_555 1_555 yes
C(99) C(100) H(36) 127(5) 1_555 1_555 1_555 no
C(101) C(100) H(36) 113(5) 1_555 1_555 1_555 no
C(100) C(101) C(102) 120(1) 1_555 1_555 1_555 yes
C(100) C(101) H(41) 106(7) 1_555 1_555 1_555 no
C(102) C(101) H(41) 133(7) 1_555 1_555 1_555 no
C(101) C(102) C(103) 116(1) 1_555 1_555 1_555 yes
C(101) C(102) H(40) 116(7) 1_555 1_555 1_555 no
C(103) C(102) H(40) 123(7) 1_555 1_555 1_555 no
C(102) C(103) C(104) 120(1) 1_555 1_555 1_555 yes
C(102) C(103) H(39) 123(7) 1_555 1_555 1_555 no
C(104) C(103) H(39) 107(6) 1_555 1_555 1_555 no
C(99) C(104) C(103) 110(1) 1_555 1_555 1_555 yes
C(99) C(104) H(38) 127(8) 1_555 1_555 1_555 no
C(103) C(104) H(38) 120(8) 1_555 1_555 1_555 no
C(106) C(105) C(110) 118(1) 1_555 1_555 1_555 yes
C(106) C(105) H(44) 119(9) 1_555 1_555 1_555 no
C(110) C(105) H(44) 121(9) 1_555 1_555 1_555 no
C(105) C(106) C(107) 122(2) 1_555 1_555 1_555 yes
C(105) C(106) H(49) 103(5) 1_555 1_555 1_555 no
C(107) C(106) H(49) 130(5) 1_555 1_555 1_555 no
C(106) C(107) C(108) 118(1) 1_555 1_555 1_555 yes
C(106) C(107) H(47) 95(4) 1_555 1_555 1_555 no
C(108) C(107) H(47) 140(4) 1_555 1_555 1_555 no
C(107) C(108) C(109) 126(1) 1_555 1_555 1_555 yes
C(107) C(108) H(45) 115(6) 1_555 1_555 1_555 no
C(109) C(108) H(45) 111(5) 1_555 1_555 1_555 no
C(108) C(109) C(110) 110(2) 1_555 1_555 1_555 yes
C(108) C(109) H(42) 121(13) 1_555 1_555 1_555 no
C(110) C(109) H(42) 101(11) 1_555 1_555 1_555 no
C(105) C(110) C(109) 123(2) 1_555 1_555 1_555 yes
C(105) C(110) H(43) 140(9) 1_555 1_555 1_555 no
C(109) C(110) H(43) 94(8) 1_555 1_555 1_555 no
C(75) C(115) H(80) 115(1) 1_555 1_555 1_555 no
C(75) C(115) H(81) 115(1) 1_555 1_555 1_555 no
C(75) C(115) H(82) 110.2(9) 1_555 1_555 1_555 no
H(80) C(115) H(81) 107.6(9) 1_555 1_555 1_555 no
H(80) C(115) H(82) 103(1) 1_555 1_555 1_555 no
H(81) C(115) H(82) 103(1) 1_555 1_555 1_555 no
C(66) C(116) H(74) 107(2) 1_555 1_555 1_555 no
C(66) C(116) H(75) 109(1) 1_555 1_555 1_555 no
C(66) C(116) H(76) 109(2) 1_555 1_555 1_555 no
H(74) C(116) H(75) 111(2) 1_555 1_555 1_555 no
H(74) C(116) H(76) 106(1) 1_555 1_555 1_555 no
H(75) C(116) H(76) 111(2) 1_555 1_555 1_555 no
C(82) C(117) H(77) 108(1) 1_555 1_555 1_555 no
C(82) C(117) H(78) 99(1) 1_555 1_555 1_555 no
C(82) C(117) H(79) 116(1) 1_555 1_555 1_555 no
H(77) C(117) H(78) 103(1) 1_555 1_555 1_555 no
H(77) C(117) H(79) 119(1) 1_555 1_555 1_555 no
H(78) C(117) H(79) 107(1) 1_555 1_555 1_555 no
C(72) C(118) H(83) 112(2) 1_555 1_555 1_555 no
C(72) C(118) H(84) 124(3) 1_555 1_555 1_555 no
C(72) C(118) H(85) 113(2) 1_555 1_555 1_555 no
H(83) C(118) H(84) 103(1) 1_555 1_555 1_555 no
H(83) C(118) H(85) 95(1) 1_555 1_555 1_555 no
H(84) C(118) H(85) 103(1) 1_555 1_555 1_555 no

loop_
_geom_bond_atom_site_label_1
_geom_bond_atom_site_label_2
_geom_bond_distance
_geom_bond_site_symmetry_1
_geom_bond_site_symmetry_2
_geom_bond_publ_flag
O(1) C(2) 1.384(8) 1_555 1_555 yes
O(2) C(4) 1.390(7) 1_555 1_555 yes
O(3) C(23) 1.348(7) 1_555 1_555 yes
O(4) C(25) 1.369(8) 1_555 1_555 yes
O(5) C(28) 1.362(9) 1_555 1_555 yes
O(6) C(30) 1.405(7) 1_555 1_555 yes
O(7) C(49) 1.362(7) 1_555 1_555 yes
O(8) C(51) 1.374(8) 1_555 1_555 yes
O(9) C(67) 1.31(1) 1_555 1_555 yes
O(11) C(81) 1.237(9) 1_555 1_555 yes
O(13) C(76) 1.190(9) 1_555 1_555 yes
O(15) C(71) 1.21(1) 1_555 1_555 yes
O(16) C(71) 1.42(1) 1_555 1_555 yes
O(16) C(72) 1.61(2) 1_555 1_555 yes
O(17) C(75) 1.46(1) 1_555 1_555 yes
O(17) C(76) 1.24(1) 1_555 1_555 yes
O(18) C(81) 1.24(1) 1_555 1_555 yes
O(18) C(82) 1.46(1) 1_555 1_555 yes
O(19) C(66) 1.47(2) 1_555 1_555 yes
O(19) C(67) 1.45(2) 1_555 1_555 yes
C(1) C(2) 1.384(9) 1_555 1_555 yes
C(1) C(6) 1.408(10) 1_555 1_555 yes
C(2) C(3) 1.384(9) 1_555 1_555 yes
C(3) C(4) 1.349(10) 1_555 1_555 yes
C(4) C(5) 1.415(9) 1_555 1_555 yes
C(5) C(6) 1.379(9) 1_555 1_555 yes
C(6) C(7) 1.53(1) 1_555 1_555 yes
C(7) C(8) 1.41(1) 1_555 1_555 yes
C(7) C(20) 1.34(1) 1_555 1_555 yes
C(8) C(9) 1.42(1) 1_555 1_555 yes
C(8) C(13) 1.45(1) 1_555 1_555 yes
C(9) C(10) 1.34(1) 1_555 1_555 yes
C(10) C(11) 1.49(1) 1_555 1_555 yes
C(11) C(12) 1.32(1) 1_555 1_555 yes
C(12) C(13) 1.42(1) 1_555 1_555 yes
C(13) C(14) 1.47(1) 1_555 1_555 yes
C(14) C(15) 1.38(1) 1_555 1_555 yes
C(14) C(21) 1.48(1) 1_555 1_555 yes
C(15) C(16) 1.43(1) 1_555 1_555 yes
C(15) C(20) 1.45(1) 1_555 1_555 yes
C(16) C(17) 1.35(1) 1_555 1_555 yes
C(17) C(18) 1.39(1) 1_555 1_555 yes
C(18) C(19) 1.36(1) 1_555 1_555 yes
C(19) C(20) 1.44(1) 1_555 1_555 yes
C(21) C(22) 1.400(9) 1_555 1_555 yes
C(21) C(26) 1.36(1) 1_555 1_555 yes
C(22) C(23) 1.390(9) 1_555 1_555 yes
C(23) C(24) 1.399(10) 1_555 1_555 yes
C(24) C(25) 1.386(9) 1_555 1_555 yes
C(25) C(26) 1.407(9) 1_555 1_555 yes
C(27) C(28) 1.39(1) 1_555 1_555 yes
C(27) C(32) 1.379(10) 1_555 1_555 yes
C(28) C(29) 1.367(10) 1_555 1_555 yes
C(29) C(30) 1.394(10) 1_555 1_555 yes
C(30) C(31) 1.382(9) 1_555 1_555 yes
C(31) C(32) 1.366(8) 1_555 1_555 yes
C(32) C(33) 1.51(1) 1_555 1_555 yes
C(33) C(34) 1.34(1) 1_555 1_555 yes
C(33) C(46) 1.44(1) 1_555 1_555 yes
C(34) C(35) 1.44(1) 1_555 1_555 yes
C(34) C(39) 1.45(1) 1_555 1_555 yes
C(35) C(36) 1.38(1) 1_555 1_555 yes
C(36) C(37) 1.38(1) 1_555 1_555 yes
C(37) C(38) 1.37(1) 1_555 1_555 yes
C(38) C(39) 1.43(1) 1_555 1_555 yes
C(39) C(40) 1.38(1) 1_555 1_555 yes
C(40) C(41) 1.46(1) 1_555 1_555 yes
C(40) C(47) 1.48(1) 1_555 1_555 yes
C(41) C(42) 1.44(1) 1_555 1_555 yes
C(41) C(46) 1.44(1) 1_555 1_555 yes
C(42) C(43) 1.31(1) 1_555 1_555 yes
C(43) C(44) 1.48(1) 1_555 1_555 yes
C(44) C(45) 1.35(1) 1_555 1_555 yes
C(45) C(46) 1.43(1) 1_555 1_555 yes
C(47) C(48) 1.402(9) 1_555 1_555 yes
C(47) C(52) 1.393(9) 1_555 1_555 yes
C(48) C(49) 1.397(9) 1_555 1_555 yes
C(49) C(50) 1.351(9) 1_555 1_555 yes
C(50) C(51) 1.400(9) 1_555 1_555 yes
C(51) C(52) 1.403(10) 1_555 1_555 yes
C(66) C(116) 1.47(3) 1_555 1_555 yes
C(67) C(68) 1.55(5) 1_555 1_555 yes
C(68) C(86) 1.04(4) 1_555 1_555 yes
C(69) C(70) 1.23(2) 1_555 1_555 yes
C(70) C(71) 1.42(2) 1_555 1_555 yes
C(72) C(118) 1.19(2) 1_555 1_555 yes
C(75) C(115) 1.50(2) 1_555 1_555 yes
C(76) C(77) 1.55(1) 1_555 1_555 yes
C(77) C(78) 1.39(1) 1_555 1_555 yes
C(79) C(80) 1.31(2) 1_555 1_555 yes
C(80) C(81) 1.50(1) 1_555 1_555 yes
C(82) C(117) 1.42(1) 1_555 1_555 yes
C(99) C(100) 1.39(2) 1_555 1_555 yes
C(99) C(104) 1.44(2) 1_555 1_555 yes
C(100) C(101) 1.41(1) 1_555 1_555 yes
C(101) C(102) 1.37(2) 1_555 1_555 yes
C(102) C(103) 1.46(2) 1_555 1_555 yes
C(103) C(104) 1.43(2) 1_555 1_555 yes
C(105) C(106) 1.33(2) 1_555 1_555 yes
C(105) C(110) 1.44(3) 1_555 1_555 yes
C(106) C(107) 1.39(1) 1_555 1_555 yes
C(107) C(108) 1.37(2) 1_555 1_555 yes
C(108) C(109) 1.41(3) 1_555 1_555 yes
C(109) C(110) 1.46(2) 1_555 1_555 yes

loop_
_geom_contact_atom_site_label_1
_geom_contact_atom_site_label_2
_geom_contact_distance
_geom_contact_site_symmetry_1
_geom_contact_site_symmetry_2
O(1) O(15) 2.707(7) 1_555 4_444
O(1) O(8) 2.807(7) 1_555 1_455
O(1) C(52) 3.411(9) 1_555 1_455
O(1) C(51) 3.533(9) 1_555 1_455
O(2) O(7) 2.813(7) 1_555 4_445
O(2) C(17) 3.53(1) 1_555 3_344
O(3) O(6) 2.806(7) 1_555 4_444
O(4) O(11) 2.711(7) 1_555 4_444
O(4) O(5) 2.774(7) 1_555 1_555
O(4) C(27) 3.407(9) 1_555 1_555
O(4) C(28) 3.491(9) 1_555 1_555
O(6) O(13) 2.703(6) 1_555 1_555
O(6) C(22) 3.364(8) 1_555 4_545
O(6) C(43) 3.37(1) 1_555 3_444
O(6) C(23) 3.435(8) 1_555 4_545
O(6) C(37) 3.54(1) 1_555 3_454
O(7) O(9) 2.714(7) 1_555 4_444
O(7) C(5) 3.368(8) 1_555 4_544
O(7) C(18) 3.42(1) 1_555 2_353
O(7) C(4) 3.518(9) 1_555 4_544
O(9) C(50) 3.476(8) 1_555 4_545
O(9) C(49) 3.524(7) 1_555 4_545
O(9) C(5) 3.579(9) 1_555 1_655
O(11) C(24) 3.442(10) 1_555 4_545
O(11) C(25) 3.473(9) 1_555 4_545
O(11) C(27) 3.559(8) 1_555 4_545
O(13) C(29) 3.516(9) 1_555 1_555
O(13) C(30) 3.540(7) 1_555 1_555
O(13) C(22) 3.599(9) 1_555 4_545
O(15) C(3) 3.440(9) 1_555 4_545
O(15) C(2) 3.480(8) 1_555 4_545
O(15) C(52) 3.524(8) 1_555 4_445
O(17) C(106) 3.56(1) 1_555 3_555
O(19) C(107) 3.50(2) 1_555 3_655
C(11) C(49) 3.50(1) 1_555 2_353
C(30) C(36) 3.55(1) 1_555 3_454
C(41) C(70) 3.54(1) 1_555 4_544
C(46) C(70) 3.46(1) 1_555 4_544
C(81) C(101) 3.57(2) 1_555 2_545

loop_
_geom_torsion_atom_site_label_1
_geom_torsion_atom_site_label_2
_geom_torsion_atom_site_label_3
_geom_torsion_atom_site_label_4
_geom_torsion
_geom_torsion_site_symmetry_1
_geom_torsion_site_symmetry_2
_geom_torsion_site_symmetry_3
_geom_torsion_site_symmetry_4
_geom_torsion_publ_flag
O(1) C(2) C(1) C(6) -178.5(6) 1_555 1_555 1_555 1_555 yes
O(1) C(2) C(3) C(4) 177.9(7) 1_555 1_555 1_555 1_555 yes
O(2) C(4) C(3) C(2) -178.0(7) 1_555 1_555 1_555 1_555 yes
O(2) C(4) C(5) C(6) 178.4(7) 1_555 1_555 1_555 1_555 yes
O(3) C(23) C(22) C(21) 180.0(7) 1_555 1_555 1_555 1_555 yes
O(3) C(23) C(24) C(25) -178.9(7) 1_555 1_555 1_555 1_555 yes
O(4) C(25) C(24) C(23) -179.3(7) 1_555 1_555 1_555 1_555 yes
O(4) C(25) C(26) C(21) -179.9(7) 1_555 1_555 1_555 1_555 yes
O(5) C(28) C(27) C(32) 178.0(8) 1_555 1_555 1_555 1_555 yes
O(5) C(28) C(29) C(30) -178.2(7) 1_555 1_555 1_555 1_555 yes
O(6) C(30) C(29) C(28) 178.4(7) 1_555 1_555 1_555 1_555 yes
O(6) C(30) C(31) C(32) -177.9(7) 1_555 1_555 1_555 1_555 yes
O(7) C(49) C(48) C(47) 178.5(7) 1_555 1_555 1_555 1_555 yes
O(7) C(49) C(50) C(51) -177.4(7) 1_555 1_555 1_555 1_555 yes
O(8) C(51) C(50) C(49) -179.8(7) 1_555 1_555 1_555 1_555 yes
O(8) C(51) C(52) C(47) 178.9(7) 1_555 1_555 1_555 1_555 yes
O(9) C(67) O(19) C(66) -2(1) 1_555 1_555 1_555 1_555 yes
O(9) C(67) C(68) C(86) 40(4) 1_555 1_555 1_555 1_555 yes
O(11) C(81) O(18) C(82) 2(1) 1_555 1_555 1_555 1_555 yes
O(11) C(81) C(80) C(79) -3(2) 1_555 1_555 1_555 1_555 yes
O(13) C(76) O(17) C(75) 3(1) 1_555 1_555 1_555 1_555 yes
O(13) C(76) C(77) C(78) -8(2) 1_555 1_555 1_555 1_555 yes
O(15) C(71) O(16) C(72) 9(2) 1_555 1_555 1_555 1_555 yes
O(15) C(71) C(70) C(69) -8(2) 1_555 1_555 1_555 1_555 yes
O(16) C(71) C(70) C(69) 174(1) 1_555 1_555 1_555 1_555 yes
O(17) C(76) C(77) C(78) 173(1) 1_555 1_555 1_555 1_555 yes
O(18) C(81) C(80) C(79) 175(1) 1_555 1_555 1_555 1_555 yes
O(19) C(67) C(68) C(86) -160(2) 1_555 1_555 1_555 1_555 yes
C(1) C(2) C(3) C(4) -3(1) 1_555 1_555 1_555 1_555 yes
C(1) C(6) C(5) C(4) 3(1) 1_555 1_555 1_555 1_555 yes
C(1) C(6) C(7) C(8) 91.2(9) 1_555 1_555 1_555 1_555 yes
C(1) C(6) C(7) C(20) -90(1) 1_555 1_555 1_555 1_555 yes
C(2) C(1) C(6) C(5) -2(1) 1_555 1_555 1_555 1_555 yes
C(2) C(1) C(6) C(7) 179.5(7) 1_555 1_555 1_555 1_555 yes
C(2) C(3) C(4) C(5) 4(1) 1_555 1_555 1_555 1_555 yes
C(3) C(2) C(1) C(6) 3(1) 1_555 1_555 1_555 1_555 yes
C(3) C(4) C(5) C(6) -3(1) 1_555 1_555 1_555 1_555 yes
C(4) C(5) C(6) C(7) -179.4(8) 1_555 1_555 1_555 1_555 yes
C(5) C(6) C(7) C(8) -86.9(9) 1_555 1_555 1_555 1_555 yes
C(5) C(6) C(7) C(20) 91(1) 1_555 1_555 1_555 1_555 yes
C(6) C(7) C(8) C(9) 0(1) 1_555 1_555 1_555 1_555 yes
C(6) C(7) C(8) C(13) -179.7(8) 1_555 1_555 1_555 1_555 yes
C(6) C(7) C(20) C(15) 178.7(7) 1_555 1_555 1_555 1_555 yes
C(6) C(7) C(20) C(19) 2(1) 1_555 1_555 1_555 1_555 yes
C(7) C(8) C(9) C(10) 179.9(9) 1_555 1_555 1_555 1_555 yes
C(7) C(8) C(13) C(12) 177.2(9) 1_555 1_555 1_555 1_555 yes
C(7) C(8) C(13) C(14) 2(1) 1_555 1_555 1_555 1_555 yes
C(7) C(20) C(15) C(14) 0(1) 1_555 1_555 1_555 1_555 yes
C(7) C(20) C(15) C(16) -174.3(8) 1_555 1_555 1_555 1_555 yes
C(7) C(20) C(19) C(18) 177.4(9) 1_555 1_555 1_555 1_555 yes
C(8) C(7) C(20) C(15) -3(1) 1_555 1_555 1_555 1_555 yes
C(8) C(7) C(20) C(19) -179.6(8) 1_555 1_555 1_555 1_555 yes
C(8) C(9) C(10) C(11) 1(2) 1_555 1_555 1_555 1_555 yes
C(8) C(13) C(12) C(11) 5(2) 1_555 1_555 1_555 1_555 yes
C(8) C(13) C(14) C(15) -4(1) 1_555 1_555 1_555 1_555 yes
C(8) C(13) C(14) C(21) -178.4(7) 1_555 1_555 1_555 1_555 yes
C(9) C(8) C(7) C(20) -178.5(9) 1_555 1_555 1_555 1_555 yes
C(9) C(8) C(13) C(12) -2(1) 1_555 1_555 1_555 1_555 yes
C(9) C(8) C(13) C(14) -178.2(8) 1_555 1_555 1_555 1_555 yes
C(9) C(10) C(11) C(12) 1(2) 1_555 1_555 1_555 1_555 yes
C(10) C(9) C(8) C(13) 0(1) 1_555 1_555 1_555 1_555 yes
C(10) C(11) C(12) C(13) -4(2) 1_555 1_555 1_555 1_555 yes
C(11) C(12) C(13) C(14) -180(1) 1_555 1_555 1_555 1_555 yes
C(12) C(13) C(14) C(15) -179.6(9) 1_555 1_555 1_555 1_555 yes
C(12) C(13) C(14) C(21) 6(1) 1_555 1_555 1_555 1_555 yes
C(13) C(8) C(7) C(20) 2(1) 1_555 1_555 1_555 1_555 yes
C(13) C(14) C(15) C(16) 177.5(8) 1_555 1_555 1_555 1_555 yes
C(13) C(14) C(15) C(20) 3(1) 1_555 1_555 1_555 1_555 yes
C(13) C(14) C(21) C(22) -94.2(9) 1_555 1_555 1_555 1_555 yes
C(13) C(14) C(21) C(26) 86(1) 1_555 1_555 1_555 1_555 yes
C(14) C(15) C(16) C(17) -179.2(9) 1_555 1_555 1_555 1_555 yes
C(14) C(15) C(20) C(19) 177.4(8) 1_555 1_555 1_555 1_555 yes
C(14) C(21) C(22) C(23) 179.2(8) 1_555 1_555 1_555 1_555 yes
C(14) C(21) C(26) C(25) 179.0(8) 1_555 1_555 1_555 1_555 yes
C(15) C(14) C(21) C(22) 91(1) 1_555 1_555 1_555 1_555 yes
C(15) C(14) C(21) C(26) -88(1) 1_555 1_555 1_555 1_555 yes
C(15) C(16) C(17) C(18) 3(2) 1_555 1_555 1_555 1_555 yes
C(15) C(20) C(19) C(18) 1(1) 1_555 1_555 1_555 1_555 yes
C(16) C(15) C(14) C(21) -8(1) 1_555 1_555 1_555 1_555 yes
C(16) C(15) C(20) C(19) 3(1) 1_555 1_555 1_555 1_555 yes
C(16) C(17) C(18) C(19) 0(2) 1_555 1_555 1_555 1_555 yes
C(17) C(16) C(15) C(20) -5(1) 1_555 1_555 1_555 1_555 yes
C(17) C(18) C(19) C(20) -2(2) 1_555 1_555 1_555 1_555 yes
C(20) C(15) C(14) C(21) 177.2(7) 1_555 1_555 1_555 1_555 yes
C(21) C(22) C(23) C(24) 2(1) 1_555 1_555 1_555 1_555 yes
C(21) C(26) C(25) C(24) 2(1) 1_555 1_555 1_555 1_555 yes
C(22) C(21) C(26) C(25) -1(1) 1_555 1_555 1_555 1_555 yes
C(22) C(23) C(24) C(25) -1(1) 1_555 1_555 1_555 1_555 yes
C(23) C(22) C(21) C(26) -1(1) 1_555 1_555 1_555 1_555 yes
C(23) C(24) C(25) C(26) -1(1) 1_555 1_555 1_555 1_555 yes
C(27) C(28) C(29) C(30) 1(1) 1_555 1_555 1_555 1_555 yes
C(27) C(32) C(31) C(30) -2(1) 1_555 1_555 1_555 1_555 yes
C(27) C(32) C(33) C(34) 89(1) 1_555 1_555 1_555 1_555 yes
C(27) C(32) C(33) C(46) -92(1) 1_555 1_555 1_555 1_555 yes
C(28) C(27) C(32) C(31) 2(1) 1_555 1_555 1_555 1_555 yes
C(28) C(27) C(32) C(33) --176.9(8) 1_555 1_555 1_555 1_555 yes
C(28) C(29) C(30) C(31) -2(1) 1_555 1_555 1_555 1_555 yes
C(29) C(28) C(27) C(32) -2(1) 1_555 1_555 1_555 1_555 yes
C(29) C(30) C(31) C(32) 2(1) 1_555 1_555 1_555 1_555 yes
C(30) C(31) C(32) C(33) 176.6(8) 1_555 1_555 1_555 1_555 yes
C(31) C(32) C(33) C(34) -89(1) 1_555 1_555 1_555 1_555 yes
C(31) C(32) C(33) C(46) 90(1) 1_555 1_555 1_555 1_555 yes
C(32) C(33) C(34) C(35) -3(1) 1_555 1_555 1_555 1_555 yes
C(32) C(33) C(34) C(39) -179.7(7) 1_555 1_555 1_555 1_555 yes
C(32) C(33) C(46) C(41) -179.8(7) 1_555 1_555 1_555 1_555 yes
C(32) C(33) C(46) C(45) 1(1) 1_555 1_555 1_555 1_555 yes
C(33) C(34) C(35) C(36) 179.3(9) 1_555 1_555 1_555 1_555 yes
C(33) C(34) C(39) C(38) 177.4(8) 1_555 1_555 1_555 1_555 yes
C(33) C(34) C(39) C(40) 1(1) 1_555 1_555 1_555 1_555 yes
C(33) C(46) C(41) C(40) -2(1) 1_555 1_555 1_555 1_555 yes
C(33) C(46) C(41) C(42) -177.7(8) 1_555 1_555 1_555 1_555 yes
C(33) C(46) C(45) C(44) -179.7(9) 1_555 1_555 1_555 1_555 yes
C(34) C(33) C(46) C(41) -1(1) 1_555 1_555 1_555 1_555 yes
C(34) C(33) C(46) C(45) 179.9(7) 1_555 1_555 1_555 1_555 yes
C(34) C(35) C(36) C(37) 3(2) 1_555 1_555 1_555 1_555 yes
C(34) C(39) C(38) C(37) 4(1) 1_555 1_555 1_555 1_555 yes
C(34) C(39) C(40) C(41) -3(1) 1_555 1_555 1_555 1_555 yes
C(34) C(39) C(40) C(47) -179.1(7) 1_555 1_555 1_555 1_555 yes
C(35) C(34) C(33) C(46) 178.0(8) 1_555 1_555 1_555 1_555 yes
C(35) C(34) C(39) C(38) 0(1) 1_555 1_555 1_555 1_555 yes
C(35) C(34) C(39) C(40) -176.3(8) 1_555 1_555 1_555 1_555 yes
C(35) C(36) C(37) C(38) 1(2) 1_555 1_555 1_555 1_555 yes
C(36) C(35) C(34) C(39) -4(1) 1_555 1_555 1_555 1_555 yes
C(36) C(37) C(38) C(39) -4(2) 1_555 1_555 1_555 1_555 yes
C(37) C(38) C(39) C(40) -179.8(9) 1_555 1_555 1_555 1_555 yes
C(38) C(39) C(40) C(41) -179.8(7) 1_555 1_555 1_555 1_555 yes
C(38) C(39) C(40) C(47) 4(1) 1_555 1_555 1_555 1_555 yes
C(39) C(34) C(33) C(46) 1(1) 1_555 1_555 1_555 1_555 yes
C(39) C(40) C(41) C(42) 179.5(9) 1_555 1_555 1_555 1_555 yes
C(39) C(40) C(41) C(46) 4(1) 1_555 1_555 1_555 1_555 yes
C(39) C(40) C(47) C(48) -91(1) 1_555 1_555 1_555 1_555 yes
C(39) C(40) C(47) C(52) 91(1) 1_555 1_555 1_555 1_555 yes
C(40) C(41) C(42) C(43) -179(1) 1_555 1_555 1_555 1_555 yes
C(40) C(41) C(46) C(45) 177.7(8) 1_555 1_555 1_555 1_555 yes
C(40) C(47) C(48) C(49) -179.0(8) 1_555 1_555 1_555 1_555 yes
C(40) C(47) C(52) C(51) 178.8(8) 1_555 1_555 1_555 1_555 yes
C(41) C(40) C(47) C(48) 93.1(9) 1_555 1_555 1_555 1_555 yes
C(41) C(40) C(47) C(52) -85(1) 1_555 1_555 1_555 1_555 yes
C(41) C(42) C(43) C(44) 2(2) 1_555 1_555 1_555 1_555 yes
C(41) C(46) C(45) C(44) 1(1) 1_555 1_555 1_555 1_555 yes
C(42) C(41) C(40) C(47) -4(1) 1_555 1_555 1_555 1_555 yes
C(42) C(41) C(46) C(45) 2(1) 1_555 1_555 1_555 1_555 yes
C(42) C(43) C(44) C(45) 0(2) 1_555 1_555 1_555 1_555 yes
C(43) C(42) C(41) C(46) -3(2) 1_555 1_555 1_555 1_555 yes
C(43) C(44) C(45) C(46) -2(2) 1_555 1_555 1_555 1_555 yes
C(46) C(41) C(40) C(47) 179.7(7) 1_555 1_555 1_555 1_555 yes
C(47) C(48) C(49) C(50) 0(1) 1_555 1_555 1_555 1_555 yes
C(47) C(52) C(51) C(50) 1(1) 1_555 1_555 1_555 1_555 yes
C(48) C(47) C(52) C(51) 0(1) 1_555 1_555 1_555 1_555 yes
C(48) C(49) C(50) C(51) 1(1) 1_555 1_555 1_555 1_555 yes
C(49) C(48) C(47) C(52) -1(1) 1_555 1_555 1_555 1_555 yes
C(49) C(50) C(51) C(52) -2(1) 1_555 1_555 1_555 1_555 yes
C(66) O(19) C(67) C(68) -167(2) 1_555 1_555 1_555 1_555 yes
C(67) O(19) C(66) C(116) 167(1) 1_555 1_555 1_555 1_555 yes
C(70) C(71) O(16) C(72) -172(1) 1_555 1_555 1_555 1_555 yes
C(71) O(16) C(72) C(118) -180(2) 1_555 1_555 1_555 1_555 yes
C(75) O(17) C(76) C(77) -179.0(7) 1_555 1_555 1_555 1_555 yes
C(76) O(17) C(75) C(115) 175.7(8) 1_555 1_555 1_555 1_555 yes
C(80) C(81) O(18) C(82) -175.8(7) 1_555 1_555 1_555 1_555 yes
C(81) O(18) C(82) C(117) -156(1) 1_555 1_555 1_555 1_555 yes
C(99) C(100) C(101) C(102) 13(1) 1_555 1_555 1_555 1_555 yes
C(99) C(104) C(103) C(102) 35(2) 1_555 1_555 1_555 1_555 yes
C(100) C(99) C(104) C(103) -23(2) 1_555 1_555 1_555 1_555 yes
C(100) C(101) C(102) C(103) -1(2) 1_555 1_555 1_555 1_555 yes
C(101) C(100) C(99) C(104) 0(2) 1_555 1_555 1_555 1_555 yes
C(101) C(102) C(103) C(104) -24(2) 1_555 1_555 1_555 1_555 yes
C(105) C(106) C(107) C(108) -6(2) 1_555 1_555 1_555 1_555 yes
C(105) C(110) C(109) C(108) -5(2) 1_555 1_555 1_555 1_555 yes
C(106) C(105) C(110) C(109) 7(2) 1_555 1_555 1_555 1_555 yes
C(106) C(107) C(108) C(109) 8(3) 1_555 1_555 1_555 1_555 yes
C(107) C(106) C(105) C(110) -1(2) 1_555 1_555 1_555 1_555 yes
C(107) C(108) C(109) C(110) -2(3) 1_555 1_555 1_555 1_555 yes
